data_4063431
loop_
_publ_author_name
'Lee, Junseong'
'Kim, So Han'
'Lee, Kang Mun'
'Hwang, Kyu Young'
'Kim, Hyoseok'
'Huh, Jung Oh'
'Kim, Da Jung'
'Lee, Yoon Sup'
'Do, Youngkyu'
'Kim, Youngjo'

_publ_section_title
;
 Synthesis, Structures, Photoluminescent Behaviors, and DFT Studies of
 Novel Aluminum Complexes Containing Phenoxybenzotriazole Derivatives
;
_journal_issue 2
_journal_name_full Organometallics
_journal_page_first 347
_journal_paper_doi 10.1021/om9007423
_journal_volume 29
_journal_year 2010
_chemical_formula_sum 'C50 H61 Al N6 O3'
_chemical_formula_weight 821.03
_chemical_name_systematic ?
_space_group_IT_number 2
_symmetry_space_group_name_Hall '-P 1'
_symmetry_space_group_name_H-M 'P -1'
_atom_sites_solution_hydrogens geom
_atom_sites_solution_primary direct
_atom_sites_solution_secondary difmap
_audit_creation_method SHELXL-97
_audit_update_record
;
2008-06-21 # Formateed by publCIF
;
_cell_angle_alpha 102.212(2)
_cell_angle_beta 104.375(2)
_cell_angle_gamma 93.132(2)
_cell_formula_units_Z 2
_cell_length_a 11.2879(4)
_cell_length_b 12.6897(5)
_cell_length_c 17.3676(7)
_cell_measurement_temperature 296(2)
_cell_volume 2340.18(16)
_computing_structure_refinement 'SHELXL-97 (Sheldrick, 1997)'
_computing_structure_solution 'SHELXS-97 (Sheldrick, 1990)'
_diffrn_ambient_temperature 296(2)
_diffrn_measured_fraction_theta_full 0.945
_diffrn_measured_fraction_theta_max 0.945
_diffrn_radiation_monochromator graphite
_diffrn_radiation_source 'fine-focus sealed tube'
_diffrn_radiation_type MoK\a
_diffrn_radiation_wavelength 0.71073
_diffrn_reflns_av_R_equivalents 0.0556
_diffrn_reflns_av_sigmaI/netI 0.0588
_diffrn_reflns_limit_h_max 16
_diffrn_reflns_limit_h_min -16
_diffrn_reflns_limit_k_max 18
_diffrn_reflns_limit_k_min -18
_diffrn_reflns_limit_l_max 25
_diffrn_reflns_limit_l_min -25
_diffrn_reflns_number 84871
_diffrn_reflns_theta_full 31.82
_diffrn_reflns_theta_max 31.82
_diffrn_reflns_theta_min 1.24
_exptl_absorpt_coefficient_mu 0.090
_exptl_crystal_density_diffrn 1.165
_exptl_crystal_density_method 'not measured'
_exptl_crystal_F_000 880
_refine_diff_density_max 0.894
_refine_diff_density_min -0.454
_refine_diff_density_rms 0.085
_refine_ls_extinction_method none
_refine_ls_goodness_of_fit_ref 1.030
_refine_ls_hydrogen_treatment mixed
_refine_ls_matrix_type full
_refine_ls_number_parameters 759
_refine_ls_number_reflns 15122
_refine_ls_number_restraints 76
_refine_ls_restrained_S_all 1.047
_refine_ls_R_factor_all 0.1185
_refine_ls_R_factor_gt 0.0566
_refine_ls_shift/su_max 4.813
_refine_ls_shift/su_mean 0.040
_refine_ls_structure_factor_coef Fsqd
_refine_ls_weighting_details 'calc w=1/[\s^2^(Fo^2^)+(0.0818P)^2^+1.1223P] where P=(Fo^2^+2Fc^2^)/3'
_refine_ls_weighting_scheme calc
_refine_ls_wR_factor_gt 0.1444
_refine_ls_wR_factor_ref 0.1865
_reflns_number_gt 9103
_reflns_number_total 15122
_reflns_threshold_expression >2sigma(I)
_cod_data_source_file om9007423_si_002.cif
_cod_data_source_block complex_1
_cod_database_code 4063431

loop_
_symmetry_equiv_pos_as_xyz
'x, y, z'
'-x, -y, -z'

loop_
_atom_site_label
_atom_site_type_symbol
_atom_site_fract_x
_atom_site_fract_y
_atom_site_fract_z
_atom_site_U_iso_or_equiv
_atom_site_adp_type
_atom_site_occupancy
_atom_site_symmetry_multiplicity
_atom_site_calc_flag
_atom_site_refinement_flags
_atom_site_disorder_assembly
_atom_site_disorder_group
Al1 Al 0.48344(4) 0.76085(4) 0.86816(3) 0.02242(12) Uani 1 1 d . A .
N1 N 0.65254(12) 0.80376(11) 0.85817(8) 0.0237(3) Uani 1 1 d . A .
N2 N 0.72636(12) 0.73559(11) 0.82915(9) 0.0259(3) Uani 1 1 d . . .
N3 N 0.83668(14) 0.78082(13) 0.83279(11) 0.0387(4) Uani 1 1 d . A .
N4 N 0.31334(12) 0.71904(11) 0.87669(8) 0.0243(3) Uani 1 1 d . A .
N5 N 0.20760(12) 0.73929(11) 0.82876(9) 0.0253(3) Uani 1 1 d . . .
N6 N 0.10622(13) 0.70771(13) 0.84679(10) 0.0323(3) Uani 1 1 d . A .
O1 O 0.49930(10) 0.62466(9) 0.83006(7) 0.0264(3) Uani 1 1 d . . .
O2 O 0.41905(10) 0.83496(10) 0.79692(7) 0.0277(3) Uani 1 1 d . . .
O3 O 0.52635(10) 0.81852(10) 0.97352(7) 0.0291(3) Uani 1 1 d . . .
C1 C 0.5708(6) 0.5697(7) 0.7880(7) 0.0210(18) Uani 0.662(5) 1 d PD A 1
C2 C 0.6852(8) 0.6210(6) 0.7917(6) 0.0263(19) Uani 0.662(5) 1 d PD A 1
C3 C 0.7661(6) 0.5705(5) 0.7485(5) 0.0333(16) Uani 0.662(5) 1 d PD A 1
H3 H 0.8408 0.6074 0.7506 0.040 Uiso 0.662(5) 1 calc PR A 1
C4 C 0.7316(4) 0.4651(4) 0.7031(3) 0.0346(9) Uani 0.662(5) 1 d PD A 1
C5 C 0.6155(4) 0.4158(5) 0.6986(3) 0.0297(11) Uani 0.662(5) 1 d PD A 1
H5 H 0.5904 0.3470 0.6645 0.036 Uiso 0.662(5) 1 calc PR A 1
C6 C 0.5346(7) 0.4619(7) 0.7413(6) 0.0295(19) Uani 0.662(5) 1 d PD A 1
C7 C 0.8143(4) 0.4011(3) 0.6566(3) 0.0493(11) Uani 0.662(5) 1 d PD A 1
C8 C 0.7551(6) 0.3886(5) 0.5620(3) 0.0720(15) Uani 0.662(5) 1 d PD A 1
H8A H 0.7702 0.4563 0.5478 0.108 Uiso 0.662(5) 1 calc PR A 1
H8B H 0.6680 0.3685 0.5493 0.108 Uiso 0.662(5) 1 calc PR A 1
H8C H 0.7913 0.3334 0.5314 0.108 Uiso 0.662(5) 1 calc PR A 1
C9 C 0.9398(12) 0.4599(11) 0.6800(15) 0.315(14) Uani 0.662(5) 1 d PD A 1
H9A H 0.9358 0.5280 0.6642 0.472 Uiso 0.662(5) 1 calc PR A 1
H9B H 0.9914 0.4170 0.6527 0.472 Uiso 0.662(5) 1 calc PR A 1
H9C H 0.9734 0.4728 0.7380 0.472 Uiso 0.662(5) 1 calc PR A 1
C10 C 0.8202(4) 0.2860(3) 0.6727(3) 0.0617(13) Uani 0.662(5) 1 d PD A 1
H10A H 0.7399 0.2446 0.6480 0.074 Uiso 0.662(5) 1 calc PR A 1
H10B H 0.8782 0.2500 0.6463 0.074 Uiso 0.662(5) 1 calc PR A 1
C11 C 0.8568(4) 0.2852(4) 0.7593(3) 0.0688(14) Uani 0.662(5) 1 d PD A 1
H11A H 0.8079 0.3301 0.7876 0.103 Uiso 0.662(5) 1 calc PR A 1
H11B H 0.9422 0.3128 0.7819 0.103 Uiso 0.662(5) 1 calc PR A 1
H11C H 0.8445 0.2123 0.7654 0.103 Uiso 0.662(5) 1 calc PR A 1
C1A C 0.5804(16) 0.5811(14) 0.7916(15) 0.025(4) Uani 0.338(5) 1 d PD A 2
C2A C 0.6950(14) 0.6269(13) 0.7896(12) 0.028(4) Uani 0.338(5) 1 d PD A 2
C3A C 0.7811(14) 0.5595(10) 0.7667(9) 0.035(3) Uani 0.338(5) 1 d PD A 2
H3A H 0.8620 0.5893 0.7764 0.042 Uiso 0.338(5) 1 calc PR A 2
C4A C 0.7497(7) 0.4511(7) 0.7305(5) 0.0307(18) Uani 0.338(5) 1 d PD A 2
C5A C 0.6295(10) 0.4095(10) 0.7221(6) 0.035(2) Uani 0.338(5) 1 d PD A 2
H5A H 0.6067 0.3356 0.6998 0.042 Uiso 0.338(5) 1 calc PR A 2
C6A C 0.5395(10) 0.4737(13) 0.7460(12) 0.024(3) Uani 0.338(5) 1 d PDU A 2
C7A C 0.8453(7) 0.3833(6) 0.6992(4) 0.047(2) Uani 0.338(5) 1 d PD A 2
C8A C 0.9475(15) 0.3780(17) 0.7681(9) 0.150(7) Uani 0.338(5) 1 d PDU A 2
H8A1 H 1.0157 0.3531 0.7484 0.225 Uiso 0.338(5) 1 calc PR A 2
H8A2 H 0.9222 0.3285 0.7974 0.225 Uiso 0.338(5) 1 calc PR A 2
H8A3 H 0.9718 0.4488 0.8039 0.225 Uiso 0.338(5) 1 calc PR A 2
C9A C 0.9458(9) 0.4581(9) 0.6759(7) 0.061(3) Uani 0.338(5) 1 d PDU A 2
H9A1 H 1.0054 0.4968 0.7249 0.092 Uiso 0.338(5) 1 calc PR A 2
H9A2 H 0.9052 0.5090 0.6477 0.092 Uiso 0.338(5) 1 calc PR A 2
H9A3 H 0.9865 0.4129 0.6413 0.092 Uiso 0.338(5) 1 calc PR A 2
C10A C 0.7787(8) 0.3190(8) 0.6069(5) 0.071(3) Uani 0.338(5) 1 d PD A 2
H10C H 0.8217 0.2590 0.5877 0.086 Uiso 0.338(5) 1 calc PR A 2
H10D H 0.6931 0.2937 0.5997 0.086 Uiso 0.338(5) 1 calc PR A 2
C11A C 0.794(4) 0.419(3) 0.566(2) 0.34(3) Uani 0.338(5) 1 d PDU A 2
H11D H 0.8465 0.4776 0.6060 0.505 Uiso 0.338(5) 1 calc PR A 2
H11E H 0.7147 0.4416 0.5462 0.505 Uiso 0.338(5) 1 calc PR A 2
H11F H 0.8298 0.3965 0.5214 0.505 Uiso 0.338(5) 1 calc PR A 2
C12 C 0.40908(16) 0.40852(14) 0.73481(11) 0.0318(4) Uani 1 1 d . . .
C13 C 0.4054(2) 0.3844(2) 0.81668(14) 0.0532(6) Uani 1 1 d . A .
H13A H 0.4282 0.4503 0.8586 0.080 Uiso 1 1 calc R . .
H13B H 0.4620 0.3330 0.8296 0.080 Uiso 1 1 calc R . .
H13C H 0.3237 0.3549 0.8133 0.080 Uiso 1 1 calc R . .
C14 C 0.3816(2) 0.29919(16) 0.67116(15) 0.0473(5) Uani 1 1 d . A .
H14A H 0.4414 0.2519 0.6880 0.071 Uiso 1 1 calc R . .
H14B H 0.3854 0.3112 0.6190 0.071 Uiso 1 1 calc R . .
H14C H 0.3008 0.2663 0.6668 0.071 Uiso 1 1 calc R . .
C15 C 0.30429(18) 0.47749(17) 0.70879(15) 0.0453(5) Uani 1 1 d . A .
H15A H 0.2266 0.4320 0.6945 0.054 Uiso 1 1 calc R . .
H15B H 0.3050 0.5351 0.7556 0.054 Uiso 1 1 calc R . .
C16 C 0.3088(3) 0.5279(2) 0.63848(18) 0.0723(9) Uani 1 1 d . . .
H16A H 0.3106 0.4722 0.5919 0.108 Uiso 1 1 calc R A .
H16B H 0.3815 0.5787 0.6535 0.108 Uiso 1 1 calc R . .
H16C H 0.2373 0.5650 0.6251 0.108 Uiso 1 1 calc R . .
C17 C 0.72149(15) 0.90201(14) 0.88320(10) 0.0262(3) Uani 1 1 d . . .
C18 C 0.69384(18) 1.00480(15) 0.91865(12) 0.0360(4) Uani 1 1 d . A .
H18 H 0.6189 1.0149 0.9307 0.043 Uiso 1 1 calc R . .
C19 C 0.7843(2) 1.08933(16) 0.93433(14) 0.0437(5) Uani 1 1 d . . .
H19 H 0.7691 1.1590 0.9566 0.052 Uiso 1 1 calc R A .
C20 C 0.8993(2) 1.07469(18) 0.91798(15) 0.0479(5) Uani 1 1 d . A .
H20 H 0.9575 1.1348 0.9303 0.058 Uiso 1 1 calc R . .
C21 C 0.9279(2) 0.97570(18) 0.88489(15) 0.0481(6) Uani 1 1 d . . .
H21 H 1.0041 0.9665 0.8745 0.058 Uiso 1 1 calc R A .
C22 C 0.83564(16) 0.88714(15) 0.86704(12) 0.0336(4) Uani 1 1 d . A .
C31 C 0.3101(9) 0.8347(14) 0.7486(9) 0.023(3) Uani 0.555(6) 1 d PD A 1
C32 C 0.2011(8) 0.7921(11) 0.7603(7) 0.038(3) Uani 0.555(6) 1 d PD A 1
C33 C 0.0831(7) 0.8048(5) 0.7181(4) 0.0287(13) Uani 0.555(6) 1 d PD A 1
H33 H 0.0148 0.7798 0.7328 0.034 Uiso 0.555(6) 1 calc PR A 1
C34 C 0.0690(4) 0.8551(5) 0.6542(3) 0.0347(10) Uani 0.555(6) 1 d PD A 1
C35 C 0.1759(6) 0.8929(5) 0.6371(4) 0.0354(14) Uani 0.555(6) 1 d PD A 1
H35 H 0.1667 0.9245 0.5926 0.043 Uiso 0.555(6) 1 calc PR A 1
C36 C 0.2955(9) 0.8868(10) 0.6817(7) 0.0257(19) Uani 0.555(6) 1 d PD A 1
C37 C -0.0591(4) 0.8759(4) 0.6062(3) 0.0492(13) Uani 0.555(6) 1 d PD A 1
C38 C -0.1602(5) 0.8332(7) 0.6315(4) 0.086(3) Uani 0.555(6) 1 d PD A 1
H38A H -0.1593 0.7563 0.6256 0.129 Uiso 0.555(6) 1 calc PR A 1
H38B H -0.2363 0.8474 0.5981 0.129 Uiso 0.555(6) 1 calc PR A 1
H38C H -0.1524 0.8674 0.6877 0.129 Uiso 0.555(6) 1 calc PR A 1
C39 C -0.0672(15) 1.0030(11) 0.6255(8) 0.079(4) Uani 0.555(6) 1 d PD A 1
H39A H -0.0574 1.0296 0.6829 0.118 Uiso 0.555(6) 1 calc PR A 1
H39B H -0.1460 1.0174 0.5956 0.118 Uiso 0.555(6) 1 calc PR A 1
H39C H -0.0033 1.0388 0.6095 0.118 Uiso 0.555(6) 1 calc PR A 1
C40 C -0.0700(4) 0.8364(5) 0.5118(3) 0.0643(17) Uani 0.555(6) 1 d PD A 1
H40A H 0.0013 0.8645 0.4976 0.077 Uiso 0.555(6) 1 calc PR A 1
H40B H -0.1441 0.8561 0.4786 0.077 Uiso 0.555(6) 1 calc PR A 1
C41 C -0.0758(15) 0.7066(13) 0.5036(10) 0.257(13) Uani 0.555(6) 1 d PD A 1
H41A H -0.1021 0.6888 0.5483 0.386 Uiso 0.555(6) 1 calc PR A 1
H41B H 0.0043 0.6841 0.5048 0.386 Uiso 0.555(6) 1 calc PR A 1
H41C H -0.1332 0.6698 0.4530 0.386 Uiso 0.555(6) 1 calc PR A 1
C31A C 0.3038(11) 0.8290(17) 0.7444(12) 0.030(5) Uani 0.445(6) 1 d PD A 2
C32A C 0.2007(6) 0.7845(11) 0.7622(7) 0.020(3) Uani 0.445(6) 1 d PD A 2
C33A C 0.0833(8) 0.7723(6) 0.7042(5) 0.0281(16) Uani 0.445(6) 1 d PD A 2
H33A H 0.0156 0.7368 0.7134 0.034 Uiso 0.445(6) 1 calc PR A 2
C34A C 0.0686(5) 0.8124(4) 0.6349(3) 0.0278(11) Uani 0.445(6) 1 d PD A 2
C35A C 0.1745(7) 0.8579(6) 0.6200(5) 0.0300(15) Uani 0.445(6) 1 d PD A 2
H35A H 0.1652 0.8856 0.5737 0.036 Uiso 0.445(6) 1 calc PR A 2
C36A C 0.2922(12) 0.8640(12) 0.6708(9) 0.026(2) Uani 0.445(6) 1 d PD A 2
C37A C -0.0584(3) 0.8071(4) 0.5755(2) 0.0274(11) Uani 0.445(6) 1 d PD A 2
C38A C -0.0607(7) 0.7314(9) 0.4927(4) 0.054(2) Uani 0.445(6) 1 d PD A 2
H38D H -0.0008 0.7612 0.4701 0.081 Uiso 0.445(6) 1 calc PR A 2
H38E H -0.1411 0.7250 0.4558 0.081 Uiso 0.445(6) 1 calc PR A 2
H38F H -0.0417 0.6611 0.5008 0.081 Uiso 0.445(6) 1 calc PR A 2
C39A C -0.1628(6) 0.7591(9) 0.6060(5) 0.075(3) Uani 0.445(6) 1 d PD A 2
H39D H -0.2412 0.7654 0.5709 0.113 Uiso 0.445(6) 1 calc PR A 2
H39E H -0.1572 0.7983 0.6608 0.113 Uiso 0.445(6) 1 calc PR A 2
H39F H -0.1548 0.6840 0.6053 0.113 Uiso 0.445(6) 1 calc PR A 2
C40A C -0.0867(6) 0.9209(6) 0.5644(5) 0.081(3) Uani 0.445(6) 1 d PD A 2
H40C H -0.1643 0.9148 0.5234 0.098 Uiso 0.445(6) 1 calc PR A 2
H40D H -0.0229 0.9523 0.5448 0.098 Uiso 0.445(6) 1 calc PR A 2
C41A C -0.094(2) 0.9974(16) 0.6454(11) 0.101(8) Uani 0.445(6) 1 d PD A 2
H41D H -0.0128 1.0194 0.6810 0.151 Uiso 0.445(6) 1 calc PR A 2
H41E H -0.1427 0.9597 0.6715 0.151 Uiso 0.445(6) 1 calc PR A 2
H41F H -0.1317 1.0603 0.6336 0.151 Uiso 0.445(6) 1 calc PR A 2
C42 C 0.40726(18) 0.92280(18) 0.65508(13) 0.0386(4) Uani 1 1 d . . .
C43 C 0.4934(2) 0.8334(2) 0.64347(15) 0.0511(6) Uani 1 1 d . A .
H43A H 0.4508 0.7742 0.5991 0.077 Uiso 1 1 calc R . .
H43B H 0.5178 0.8080 0.6927 0.077 Uiso 1 1 calc R . .
H43C H 0.5651 0.8627 0.6314 0.077 Uiso 1 1 calc R . .
C44 C 0.3698(2) 0.9591(2) 0.57412(16) 0.0587(7) Uani 1 1 d . A .
H44A H 0.3252 0.8989 0.5313 0.088 Uiso 1 1 calc R . .
H44B H 0.4423 0.9843 0.5608 0.088 Uiso 1 1 calc R . .
H44C H 0.3187 1.0168 0.5797 0.088 Uiso 1 1 calc R . .
C45 C 0.4725(2) 1.02186(18) 0.72425(15) 0.0445(5) Uani 1 1 d . A .
H45A H 0.4170 1.0775 0.7264 0.053 Uiso 1 1 calc R . .
H45B H 0.4885 1.0002 0.7759 0.053 Uiso 1 1 calc R . .
C46 C 0.5928(3) 1.0708(3) 0.7156(2) 0.0732(8) Uani 1 1 d . . .
H46A H 0.5785 1.0920 0.6645 0.110 Uiso 1 1 calc R A .
H46B H 0.6507 1.0181 0.7172 0.110 Uiso 1 1 calc R . .
H46C H 0.6253 1.1333 0.7597 0.110 Uiso 1 1 calc R . .
C47 C 0.27653(15) 0.67008(13) 0.93052(10) 0.0257(3) Uani 1 1 d . . .
C48 C 0.34445(17) 0.63192(16) 0.99693(11) 0.0334(4) Uani 1 1 d . A .
H48 H 0.4298 0.6350 1.0096 0.040 Uiso 1 1 calc R . .
C49 C 0.27805(19) 0.59019(17) 1.04167(12) 0.0386(4) Uani 1 1 d . . .
H49 H 0.3197 0.5638 1.0857 0.046 Uiso 1 1 calc R A .
C50 C 0.14806(19) 0.58555(17) 1.02345(13) 0.0409(5) Uani 1 1 d . A .
H50 H 0.1073 0.5572 1.0563 0.049 Uiso 1 1 calc R . .
C51 C 0.08090(18) 0.62154(17) 0.95915(13) 0.0399(5) Uani 1 1 d . . .
H51 H -0.0044 0.6183 0.9473 0.048 Uiso 1 1 calc R A .
C52 C 0.14769(16) 0.66391(14) 0.91162(11) 0.0292(4) Uani 1 1 d . A .
C61 C 0.63222(15) 0.81781(14) 1.03075(10) 0.0263(3) Uani 1 1 d . A .
C62 C 0.69972(16) 0.72940(15) 1.02662(11) 0.0303(4) Uani 1 1 d . . .
H62 H 0.6729 0.6690 0.9832 0.036 Uiso 1 1 calc R A .
C63 C 0.80727(17) 0.73091(16) 1.08721(12) 0.0362(4) Uani 1 1 d . A .
H63 H 0.8524 0.6717 1.0838 0.043 Uiso 1 1 calc R . .
C64 C 0.84760(17) 0.81985(17) 1.15256(12) 0.0398(5) Uani 1 1 d . . .
H64 H 0.9194 0.8205 1.1931 0.048 Uiso 1 1 calc R A .
C65 C 0.78055(18) 0.90747(17) 1.15714(13) 0.0404(5) Uani 1 1 d . A .
H65 H 0.8071 0.9672 1.2012 0.048 Uiso 1 1 calc R . .
C66 C 0.67377(16) 0.90743(16) 1.09669(11) 0.0336(4) Uani 1 1 d . . .
H66 H 0.6297 0.9673 1.1001 0.040 Uiso 1 1 calc R A .

loop_
_atom_site_aniso_label
_atom_site_aniso_U_11
_atom_site_aniso_U_22
_atom_site_aniso_U_33
_atom_site_aniso_U_23
_atom_site_aniso_U_13
_atom_site_aniso_U_12
Al1 0.0174(2) 0.0236(2) 0.0262(2) 0.00549(18) 0.00574(18) 0.00360(17)
N1 0.0207(6) 0.0225(6) 0.0272(7) 0.0037(5) 0.0066(5) 0.0039(5)
N2 0.0178(6) 0.0253(7) 0.0339(7) 0.0035(6) 0.0083(5) 0.0024(5)
N3 0.0208(7) 0.0327(8) 0.0595(11) -0.0009(7) 0.0161(7) -0.0015(6)
N4 0.0185(6) 0.0285(7) 0.0270(7) 0.0084(5) 0.0060(5) 0.0057(5)
N5 0.0170(6) 0.0272(7) 0.0324(7) 0.0084(6) 0.0064(5) 0.0027(5)
N6 0.0188(6) 0.0385(8) 0.0422(9) 0.0146(7) 0.0088(6) 0.0010(6)
O1 0.0224(5) 0.0233(6) 0.0340(6) 0.0044(5) 0.0105(5) 0.0023(4)
O2 0.0188(5) 0.0312(6) 0.0351(6) 0.0134(5) 0.0059(5) 0.0042(4)
O3 0.0204(5) 0.0367(7) 0.0277(6) 0.0031(5) 0.0053(4) 0.0050(5)
C1 0.0083(17) 0.027(4) 0.028(3) 0.009(3) 0.0035(15) 0.0024(18)
C2 0.028(3) 0.018(2) 0.029(3) -0.007(2) 0.011(2) 0.000(2)
C3 0.023(2) 0.0294(19) 0.047(4) 0.002(2) 0.014(2) 0.0017(16)
C4 0.034(2) 0.0317(19) 0.037(2) -0.0029(17) 0.0150(18) 0.0037(14)
C5 0.0303(17) 0.0271(18) 0.025(3) -0.0049(18) 0.0055(17) 0.0005(13)
C6 0.040(4) 0.0130(19) 0.028(3) -0.0002(16) 0.000(2) 0.0020(18)
C7 0.042(2) 0.045(2) 0.058(3) -0.0099(19) 0.0275(19) 0.0034(15)
C8 0.080(3) 0.095(4) 0.043(2) -0.001(2) 0.029(2) 0.032(3)
C9 0.132(9) 0.152(10) 0.61(3) -0.191(14) 0.263(14) -0.052(7)
C10 0.050(2) 0.057(2) 0.083(3) 0.006(2) 0.032(2) 0.0243(18)
C11 0.058(3) 0.066(3) 0.088(3) 0.021(2) 0.020(2) 0.042(2)
C1A 0.046(8) 0.006(3) 0.019(5) -0.005(3) 0.006(5) 0.000(4)
C2A 0.008(4) 0.035(7) 0.043(7) 0.020(5) 0.004(4) 0.002(4)
C3A 0.026(4) 0.037(5) 0.036(6) 0.000(4) 0.005(4) 0.013(3)
C4A 0.032(3) 0.030(3) 0.030(4) 0.006(3) 0.006(3) 0.012(2)
C5A 0.051(5) 0.026(3) 0.019(5) -0.001(3) -0.004(3) 0.005(3)
C6A 0.004(3) 0.033(6) 0.034(6) 0.006(4) 0.010(3) -0.003(3)
C7A 0.052(4) 0.048(4) 0.033(4) -0.006(3) 0.008(3) 0.024(3)
C8A 0.130(9) 0.158(10) 0.168(10) 0.018(7) 0.052(7) 0.092(8)
C9A 0.037(4) 0.047(5) 0.091(6) -0.022(4) 0.036(4) -0.013(4)
C10A 0.070(6) 0.081(6) 0.059(5) -0.013(5) 0.031(4) 0.030(5)
C11A 0.34(3) 0.34(3) 0.33(3) 0.075(11) 0.091(12) 0.054(11)
C12 0.0268(8) 0.0265(8) 0.0377(9) 0.0066(7) 0.0024(7) -0.0014(7)
C13 0.0537(14) 0.0550(14) 0.0490(13) 0.0183(11) 0.0095(11) -0.0149(11)
C14 0.0395(11) 0.0293(10) 0.0613(14) 0.0014(9) 0.0015(10) -0.0052(8)
C15 0.0247(9) 0.0371(10) 0.0607(13) 0.0028(9) -0.0055(9) 0.0005(8)
C16 0.0724(18) 0.0534(15) 0.0717(18) 0.0241(13) -0.0241(14) 0.0066(13)
C17 0.0229(7) 0.0259(8) 0.0288(8) 0.0053(6) 0.0060(6) 0.0011(6)
C18 0.0331(9) 0.0278(9) 0.0457(11) 0.0018(8) 0.0140(8) 0.0024(7)
C19 0.0479(12) 0.0268(9) 0.0530(12) -0.0009(9) 0.0173(10) -0.0029(8)
C20 0.0408(11) 0.0353(11) 0.0609(14) -0.0010(10) 0.0151(10) -0.0133(9)
C21 0.0303(10) 0.0399(11) 0.0694(15) -0.0011(10) 0.0188(10) -0.0089(8)
C22 0.0255(8) 0.0293(9) 0.0438(10) 0.0023(8) 0.0112(7) -0.0022(7)
C31 0.020(4) 0.024(4) 0.027(4) 0.006(3) 0.008(3) -0.002(3)
C32 0.051(5) 0.038(5) 0.032(5) 0.018(4) 0.014(4) 0.011(3)
C33 0.0221(18) 0.032(3) 0.030(2) 0.006(2) 0.0033(16) 0.001(2)
C34 0.0276(18) 0.040(3) 0.034(2) 0.011(2) 0.0006(16) 0.007(2)
C35 0.036(2) 0.041(4) 0.030(3) 0.015(3) 0.0037(19) 0.007(3)
C36 0.027(2) 0.022(5) 0.028(3) 0.005(3) 0.0066(18) 0.005(2)
C37 0.038(2) 0.065(3) 0.042(2) 0.019(2) -0.0022(17) 0.012(2)
C38 0.035(3) 0.137(7) 0.067(4) -0.001(4) -0.007(2) 0.042(4)
C39 0.075(7) 0.063(5) 0.079(6) 0.016(5) -0.019(6) 0.035(4)
C40 0.039(2) 0.082(4) 0.048(3) -0.003(3) -0.0167(19) 0.013(2)
C41 0.157(13) 0.191(15) 0.252(18) -0.133(14) -0.114(12) 0.075(11)
C31A 0.021(5) 0.031(7) 0.038(7) 0.012(5) -0.001(4) 0.015(5)
C32A 0.001(3) 0.027(4) 0.031(6) 0.009(3) -0.001(3) 0.001(2)
C33A 0.021(2) 0.021(3) 0.038(4) 0.004(3) 0.001(2) 0.003(2)
C34A 0.024(2) 0.021(2) 0.034(3) 0.0004(19) 0.0018(17) 0.0062(19)
C35A 0.030(2) 0.030(4) 0.029(3) 0.007(3) 0.005(2) 0.010(3)
C36A 0.028(3) 0.019(5) 0.030(4) 0.002(3) 0.010(2) 0.005(3)
C37A 0.0198(17) 0.034(2) 0.024(2) 0.0015(17) -0.0007(14) 0.0078(15)
C38A 0.025(3) 0.103(6) 0.024(2) -0.008(3) 0.007(2) 0.013(3)
C39A 0.024(3) 0.142(8) 0.066(5) 0.054(5) -0.001(3) 0.000(4)
C40A 0.047(3) 0.095(6) 0.099(6) 0.046(6) -0.011(4) 0.025(4)
C41A 0.079(10) 0.080(9) 0.111(12) -0.023(8) -0.001(7) 0.043(7)
C42 0.0320(9) 0.0503(12) 0.0425(11) 0.0244(9) 0.0141(8) 0.0088(8)
C43 0.0496(13) 0.0642(15) 0.0542(13) 0.0246(12) 0.0288(11) 0.0203(11)
C44 0.0464(13) 0.091(2) 0.0561(14) 0.0472(14) 0.0190(11) 0.0120(13)
C45 0.0417(11) 0.0422(11) 0.0586(13) 0.0253(10) 0.0187(10) 0.0042(9)
C46 0.0574(16) 0.0698(19) 0.097(2) 0.0334(17) 0.0202(16) -0.0073(14)
C47 0.0245(8) 0.0243(8) 0.0282(8) 0.0042(6) 0.0089(6) 0.0018(6)
C48 0.0286(9) 0.0385(10) 0.0340(9) 0.0123(8) 0.0071(7) 0.0024(7)
C49 0.0420(11) 0.0392(10) 0.0352(10) 0.0144(8) 0.0081(8) -0.0025(8)
C50 0.0405(11) 0.0430(11) 0.0417(11) 0.0131(9) 0.0159(9) -0.0089(9)
C51 0.0288(9) 0.0451(11) 0.0471(11) 0.0133(9) 0.0127(8) -0.0056(8)
C52 0.0239(8) 0.0292(8) 0.0337(9) 0.0055(7) 0.0088(7) -0.0012(6)
C61 0.0200(7) 0.0332(9) 0.0261(8) 0.0067(7) 0.0074(6) 0.0009(6)
C62 0.0292(8) 0.0308(9) 0.0297(8) 0.0056(7) 0.0069(7) 0.0031(7)
C63 0.0292(9) 0.0392(10) 0.0411(10) 0.0125(8) 0.0071(8) 0.0090(8)
C64 0.0262(9) 0.0483(12) 0.0394(10) 0.0101(9) -0.0008(8) 0.0028(8)
C65 0.0309(9) 0.0411(11) 0.0383(10) -0.0013(8) -0.0009(8) -0.0002(8)
C66 0.0261(8) 0.0358(10) 0.0350(9) 0.0018(7) 0.0063(7) 0.0051(7)

loop_
_atom_type_symbol
_atom_type_description
_atom_type_scat_dispersion_real
_atom_type_scat_dispersion_imag
_atom_type_scat_source
C C 0.0033 0.0016 'International Tables Vol C Tables 4.2.6.8 and 6.1.1.4'
H H 0.0000 0.0000 'International Tables Vol C Tables 4.2.6.8 and 6.1.1.4'
N N 0.0061 0.0033 'International Tables Vol C Tables 4.2.6.8 and 6.1.1.4'
O O 0.0106 0.0060 'International Tables Vol C Tables 4.2.6.8 and 6.1.1.4'
Al Al 0.0645 0.0514 'International Tables Vol C Tables 4.2.6.8 and 6.1.1.4'

loop_
_geom_angle_atom_site_label_1
_geom_angle_atom_site_label_2
_geom_angle_atom_site_label_3
_geom_angle
_geom_angle_site_symmetry_1
_geom_angle_site_symmetry_3
_geom_angle_publ_flag
O2 Al1 O1 117.18(6) . . ?
O2 Al1 O3 121.81(6) . . ?
O1 Al1 O3 120.99(6) . . ?
O2 Al1 N4 89.04(6) . . ?
O1 Al1 N4 90.70(6) . . ?
O3 Al1 N4 88.69(6) . . ?
O2 Al1 N1 90.08(6) . . ?
O1 Al1 N1 89.60(6) . . ?
O3 Al1 N1 91.87(6) . . ?
N4 Al1 N1 179.11(6) . . ?
N2 N1 C17 104.27(13) . . ?
N2 N1 Al1 125.59(10) . . ?
C17 N1 Al1 129.98(12) . . ?
N3 N2 N1 115.25(14) . . ?
N3 N2 C2A 117.6(7) . . ?
N1 N2 C2A 126.8(7) . . ?
N3 N2 C2 122.4(3) . . ?
N1 N2 C2 122.3(3) . . ?
C2A N2 C2 5.1(11) . . ?
N2 N3 C22 103.93(15) . . ?
N5 N4 C47 104.11(13) . . ?
N5 N4 Al1 125.37(11) . . ?
C47 N4 Al1 130.48(11) . . ?
N6 N5 N4 115.29(14) . . ?
N6 N5 C32A 120.5(3) . . ?
N4 N5 C32A 124.2(3) . . ?
N6 N5 C32 120.7(4) . . ?
N4 N5 C32 124.0(4) . . ?
C32A N5 C32 2.5(11) . . ?
N5 N6 C52 103.95(14) . . ?
C1A O1 C1 7.1(10) . . ?
C1A O1 Al1 130.1(8) . . ?
C1 O1 Al1 136.8(4) . . ?
C31 O2 C31A 3.0(18) . . ?
C31 O2 Al1 135.5(5) . . ?
C31A O2 Al1 133.6(6) . . ?
C61 O3 Al1 130.18(11) . . ?
O1 C1 C2 118.5(6) . . ?
O1 C1 C6 122.4(7) . . ?
C2 C1 C6 119.2(6) . . ?
C1 C2 C3 122.6(6) . . ?
C1 C2 N2 124.2(6) . . ?
C3 C2 N2 112.6(6) . . ?
C4 C3 C2 118.4(6) . . ?
C3 C4 C5 118.1(5) . . ?
C3 C4 C7 122.8(4) . . ?
C5 C4 C7 119.0(4) . . ?
C6 C5 C4 124.9(5) . . ?
C5 C6 C1 116.5(6) . . ?
C5 C6 C12 124.4(6) . . ?
C1 C6 C12 118.9(6) . . ?
C9 C7 C4 110.6(5) . . ?
C9 C7 C10 110.3(9) . . ?
C4 C7 C10 110.9(3) . . ?
C9 C7 C8 109.2(11) . . ?
C4 C7 C8 107.9(4) . . ?
C10 C7 C8 107.8(4) . . ?
C11 C10 C7 113.7(4) . . ?
O1 C1A C2A 129.7(13) . . ?
O1 C1A C6A 112.8(13) . . ?
C2A C1A C6A 117.5(13) . . ?
N2 C2A C1A 115.4(12) . . ?
N2 C2A C3A 122.8(12) . . ?
C1A C2A C3A 120.0(14) . . ?
C4A C3A C2A 122.1(12) . . ?
C3A C4A C5A 116.5(9) . . ?
C3A C4A C7A 119.8(9) . . ?
C5A C4A C7A 123.7(8) . . ?
C4A C5A C6A 123.5(10) . . ?
C1A C6A C5A 117.3(11) . . ?
C1A C6A C12 126.0(10) . . ?
C5A C6A C12 115.3(11) . . ?
C8A C7A C4A 109.6(7) . . ?
C8A C7A C10A 140.8(8) . . ?
C4A C7A C10A 106.7(6) . . ?
C8A C7A C9A 84.2(12) . . ?
C4A C7A C9A 111.6(7) . . ?
C10A C7A C9A 95.8(7) . . ?
C11A C10A C7A 96.2(15) . . ?
C6 C12 C13 109.8(4) . . ?
C6 C12 C14 110.1(3) . . ?
C13 C12 C14 107.30(17) . . ?
C6 C12 C15 113.4(4) . . ?
C13 C12 C15 108.77(19) . . ?
C14 C12 C15 107.34(15) . . ?
C6 C12 C6A 4.6(7) . . ?
C13 C12 C6A 108.3(7) . . ?
C14 C12 C6A 114.6(5) . . ?
C15 C12 C6A 110.4(6) . . ?
C16 C15 C12 116.2(2) . . ?
N1 C17 C22 107.52(15) . . ?
N1 C17 C18 130.83(17) . . ?
C22 C17 C18 121.65(16) . . ?
C19 C18 C17 115.92(19) . . ?
C18 C19 C20 122.6(2) . . ?
C21 C20 C19 122.13(19) . . ?
C20 C21 C22 116.5(2) . . ?
N3 C22 C17 109.03(15) . . ?
N3 C22 C21 129.76(18) . . ?
C17 C22 C21 121.20(18) . . ?
O2 C31 C32 124.0(8) . . ?
O2 C31 C36 120.4(7) . . ?
C32 C31 C36 115.4(9) . . ?
C33 C32 C31 125.6(9) . . ?
C33 C32 N5 115.0(8) . . ?
C31 C32 N5 119.0(7) . . ?
C34 C33 C32 118.7(7) . . ?
C33 C34 C35 117.3(5) . . ?
C33 C34 C37 121.8(5) . . ?
C35 C34 C37 120.8(5) . . ?
C36 C35 C34 124.9(7) . . ?
C35 C36 C31 117.7(9) . . ?
C35 C36 C42 121.5(8) . . ?
C31 C36 C42 120.5(7) . . ?
C38 C37 C34 114.3(4) . . ?
C38 C37 C40 114.2(4) . . ?
C34 C37 C40 108.2(4) . . ?
C38 C37 C39 103.4(8) . . ?
C34 C37 C39 108.4(6) . . ?
C40 C37 C39 107.8(6) . . ?
C37 C40 C41 99.8(7) . . ?
O2 C31A C32A 120.0(10) . . ?
O2 C31A C36A 119.3(10) . . ?
C32A C31A C36A 120.6(11) . . ?
N5 C32A C31A 123.3(7) . . ?
N5 C32A C33A 117.2(7) . . ?
C31A C32A C33A 119.1(10) . . ?
C34A C33A C32A 121.1(8) . . ?
C33A C34A C35A 117.7(6) . . ?
C33A C34A C37A 121.5(6) . . ?
C35A C34A C37A 120.8(6) . . ?
C36A C35A C34A 123.6(9) . . ?
C35A C36A C31A 117.5(11) . . ?
C35A C36A C42 121.9(10) . . ?
C31A C36A C42 120.0(9) . . ?
C34A C37A C40A 110.8(4) . . ?
C34A C37A C38A 108.8(4) . . ?
C40A C37A C38A 110.4(6) . . ?
C34A C37A C39A 112.1(4) . . ?
C40A C37A C39A 107.7(5) . . ?
C38A C37A C39A 107.1(6) . . ?
C37A C40A C41A 112.1(9) . . ?
C36 C42 C44 112.0(4) . . ?
C36 C42 C45 103.7(5) . . ?
C44 C42 C45 108.91(19) . . ?
C36 C42 C43 113.4(5) . . ?
C44 C42 C43 107.09(19) . . ?
C45 C42 C43 111.72(18) . . ?
C36 C42 C36A 11.2(10) . . ?
C44 C42 C36A 110.2(5) . . ?
C45 C42 C36A 114.1(6) . . ?
C43 C42 C36A 104.5(6) . . ?
C46 C45 C42 114.9(2) . . ?
N4 C47 C52 107.44(15) . . ?
N4 C47 C48 131.30(16) . . ?
C52 C47 C48 121.23(17) . . ?
C49 C48 C47 116.37(17) . . ?
C48 C49 C50 122.45(18) . . ?
C51 C50 C49 121.92(19) . . ?
C50 C51 C52 116.51(18) . . ?
N6 C52 C47 109.21(16) . . ?
N6 C52 C51 129.22(17) . . ?
C47 C52 C51 121.51(17) . . ?
O3 C61 C62 121.84(15) . . ?
O3 C61 C66 119.22(16) . . ?
C62 C61 C66 118.94(16) . . ?
C61 C62 C63 120.26(17) . . ?
C64 C63 C62 120.48(18) . . ?
C65 C64 C63 119.46(17) . . ?
C64 C65 C66 120.63(18) . . ?
C65 C66 C61 120.24(18) . . ?

loop_
_geom_bond_atom_site_label_1
_geom_bond_atom_site_label_2
_geom_bond_distance
_geom_bond_site_symmetry_2
_geom_bond_publ_flag
Al1 O2 1.7504(12) . ?
Al1 O1 1.7509(13) . ?
Al1 O3 1.7531(13) . ?
Al1 N4 2.0134(15) . ?
Al1 N1 2.0151(15) . ?
N1 N2 1.3414(19) . ?
N1 C17 1.359(2) . ?
N2 N3 1.324(2) . ?
N2 C2A 1.388(15) . ?
N2 C2 1.460(7) . ?
N3 C22 1.356(2) . ?
N4 N5 1.3470(18) . ?
N4 C47 1.357(2) . ?
N5 N6 1.322(2) . ?
N5 C32A 1.384(11) . ?
N5 C32 1.472(11) . ?
N6 C52 1.352(2) . ?
O1 C1A 1.339(17) . ?
O1 C1 1.346(8) . ?
O2 C31 1.305(11) . ?
O2 C31A 1.379(13) . ?
O3 C61 1.3532(19) . ?
C1 C2 1.394(7) . ?
C1 C6 1.415(7) . ?
C2 C3 1.418(7) . ?
C3 C4 1.380(6) . ?
C4 C5 1.398(6) . ?
C4 C7 1.537(5) . ?
C5 C6 1.391(7) . ?
C6 C12 1.505(8) . ?
C7 C9 1.483(9) . ?
C7 C10 1.547(6) . ?
C7 C8 1.583(7) . ?
C10 C11 1.460(6) . ?
C1A C2A 1.399(13) . ?
C1A C6A 1.412(12) . ?
C2A C3A 1.405(12) . ?
C3A C4A 1.372(12) . ?
C4A C5A 1.390(11) . ?
C4A C7A 1.548(9) . ?
C5A C6A 1.423(12) . ?
C6A C12 1.596(12) . ?
C7A C8A 1.458(13) . ?
C7A C10A 1.606(9) . ?
C7A C9A 1.620(11) . ?
C10A C11A 1.596(19) . ?
C12 C13 1.526(3) . ?
C12 C14 1.542(3) . ?
C12 C15 1.544(3) . ?
C15 C16 1.504(4) . ?
C17 C22 1.399(3) . ?
C17 C18 1.406(3) . ?
C18 C19 1.373(3) . ?
C19 C20 1.410(3) . ?
C20 C21 1.358(3) . ?
C21 C22 1.417(3) . ?
C31 C32 1.395(9) . ?
C31 C36 1.435(9) . ?
C32 C33 1.388(9) . ?
C33 C34 1.374(7) . ?
C34 C35 1.397(7) . ?
C34 C37 1.546(5) . ?
C35 C36 1.394(9) . ?
C36 C42 1.526(12) . ?
C37 C38 1.439(8) . ?
C37 C40 1.581(6) . ?
C37 C39 1.589(13) . ?
C40 C41 1.619(17) . ?
C31A C32A 1.396(11) . ?
C31A C36A 1.419(11) . ?
C32A C33A 1.430(8) . ?
C33A C34A 1.380(9) . ?
C34A C35A 1.403(9) . ?
C34A C37A 1.532(6) . ?
C35A C36A 1.388(11) . ?
C36A C42 1.573(14) . ?
C37A C40A 1.537(8) . ?
C37A C38A 1.545(8) . ?
C37A C39A 1.552(8) . ?
C40A C41A 1.555(17) . ?
C42 C44 1.539(3) . ?
C42 C45 1.545(3) . ?
C42 C43 1.547(3) . ?
C45 C46 1.517(3) . ?
C47 C52 1.403(2) . ?
C47 C48 1.411(2) . ?
C48 C49 1.366(3) . ?
C49 C50 1.417(3) . ?
C50 C51 1.365(3) . ?
C51 C52 1.411(3) . ?
C61 C62 1.390(3) . ?
C61 C66 1.396(2) . ?
C62 C63 1.392(2) . ?
C63 C64 1.384(3) . ?
C64 C65 1.378(3) . ?
C65 C66 1.388(3) . ?
